data_1517216
loop_
_publ_author_name
'Mondal, Barnali'
'Zhang, Tingting'
'Prabhakar, Rajeev'
'Captain, Burjor'
'Ramamurthy, V.'

_publ_section_title
;
 Role of hydrogen bonds in molecular packing of photoreactive crystals:
 templating photodimerization of protonated stilbazoles in crystalline
 state with a combination of water molecules and chloride ions.
;
_journal_issue 11
_journal_name_full
'Photochemical &amp; photobiological sciences : Official journal of the European Photochemistry Association and the European Society for Photobiology'
_journal_page_first 1509
_journal_page_last 1520
_journal_paper_doi 10.1039/c4pp00221k
_journal_volume 13
_journal_year 2014
_chemical_formula_sum 'C14 H15 Br Cl N O'
_chemical_formula_weight 328.63
_chemical_name_systematic
; 
 ? 
;
_space_group_IT_number 11
_symmetry_cell_setting monoclinic
_symmetry_space_group_name_Hall '-P 2yb'
_symmetry_space_group_name_H-M 'P 1 21/m 1'
_atom_sites_solution_hydrogens geom
_atom_sites_solution_primary direct
_atom_sites_solution_secondary difmap
_audit_creation_method SHELXL-97
_cell_angle_alpha 90.00
_cell_angle_beta 90.278(2)
_cell_angle_gamma 90.00
_cell_formula_units_Z 2
_cell_length_a 4.8200(5)
_cell_length_b 8.7182(9)
_cell_length_c 17.3278(17)
_cell_measurement_reflns_used 1376
_cell_measurement_temperature 293(2)
_cell_measurement_theta_max 23.77
_cell_measurement_theta_min 2.34
_cell_volume 728.14(13)
_computing_cell_refinement 'SAINT+  V7.46A (Bruker, 2007)'
_computing_data_collection 'APEX2 v2.2-0 (Bruker, 2007)'
_computing_data_reduction 'SAINT+  V7.46A (Bruker, 2007)'
_computing_molecular_graphics 'XSHELL v4.02 (Bruker, 2000)'
_computing_publication_material 'XCIF v6.12 (Bruker, 2001)'
_computing_structure_refinement 'SHELXL-97 (Sheldrick, 2008)'
_computing_structure_solution 'SHELXS-97 (Sheldrick, 2008)'
_diffrn_ambient_temperature 293(2)
_diffrn_measured_fraction_theta_full 0.998
_diffrn_measured_fraction_theta_max 0.998
_diffrn_measurement_device_type 'Bruker SMART APEX2 CCD diffractometer'
_diffrn_measurement_method 'omega scans'
_diffrn_radiation_monochromator graphite
_diffrn_radiation_source 'fine-focus sealed tube'
_diffrn_radiation_type MoK\a
_diffrn_radiation_wavelength 0.71073
_diffrn_reflns_av_R_equivalents 0.0219
_diffrn_reflns_av_sigmaI/netI 0.0270
_diffrn_reflns_limit_h_max 6
_diffrn_reflns_limit_h_min -6
_diffrn_reflns_limit_k_max 11
_diffrn_reflns_limit_k_min -10
_diffrn_reflns_limit_l_max 21
_diffrn_reflns_limit_l_min -22
_diffrn_reflns_number 4602
_diffrn_reflns_theta_full 26.99
_diffrn_reflns_theta_max 26.99
_diffrn_reflns_theta_min 2.35
_exptl_absorpt_coefficient_mu 2.994
_exptl_absorpt_correction_T_max 0.7457
_exptl_absorpt_correction_T_min 0.5597
_exptl_absorpt_correction_type multi-scan
_exptl_absorpt_process_details '(SADABS 2007/4 Bruker)'
_exptl_crystal_colour yellow
_exptl_crystal_density_diffrn 1.499
_exptl_crystal_density_method 'not measured'
_exptl_crystal_description Bar
_exptl_crystal_F_000 332
_exptl_crystal_size_max 0.40
_exptl_crystal_size_mid 0.20
_exptl_crystal_size_min 0.04
_refine_diff_density_max 0.469
_refine_diff_density_min -0.505
_refine_diff_density_rms 0.048
_refine_ls_extinction_method none
_refine_ls_goodness_of_fit_ref 1.025
_refine_ls_hydrogen_treatment mixed
_refine_ls_matrix_type full
_refine_ls_number_parameters 109
_refine_ls_number_reflns 1689
_refine_ls_number_restraints 0
_refine_ls_restrained_S_all 1.025
_refine_ls_R_factor_all 0.0560
_refine_ls_R_factor_gt 0.0370
_refine_ls_shift/su_max 0.002
_refine_ls_shift/su_mean 0.000
_refine_ls_structure_factor_coef Fsqd
_refine_ls_weighting_details 'calc w=1/[\s^2^(Fo^2^)+(0.0360P)^2^+0.4017P] where P=(Fo^2^+2Fc^2^)/3'
_refine_ls_weighting_scheme calc
_refine_ls_wR_factor_gt 0.0841
_refine_ls_wR_factor_ref 0.0928
_reflns_number_gt 1270
_reflns_number_total 1689
_reflns_threshold_expression >2sigma(I)
_cod_data_source_file c4pp00221k3.cif
_cod_data_source_block collect_0m
_cod_depositor_comments
;
The following automatic conversions were performed:

'_symmetry_cell_setting' value 'Monoclinic' changed to 'monoclinic'
according to
/usr/data/users/saulius/crontab/automatic-downloads/rss-feeds/RSC/lib/dictionaries/cif_core.dic
dictionary named 'cif_core.dic' version 2.4.2 from
2011-04-26.

'_exptl_absorpt_correction_type' value 'Multi-scan'
changed to 'multi-scan' according to
/usr/data/users/saulius/crontab/automatic-downloads/rss-feeds/RSC/lib/dictionaries/cif_core.dic
dictionary named 'cif_core.dic' version 2.4.2 from 2011-04-26.

Automatic conversion script
Id: cif_fix_values 2281 2013-09-26 08:29:07Z andrius 

 Adding full bibliography for 1517213--1517216.cif.
;
_cod_original_sg_symbol_H-M P2(1)/m
_cod_database_code 1517216

loop_
_symmetry_equiv_pos_as_xyz
'x, y, z'
'-x, y+1/2, -z'
'-x, -y, -z'
'x, -y-1/2, z'

loop_
_atom_site_label
_atom_site_type_symbol
_atom_site_fract_x
_atom_site_fract_y
_atom_site_fract_z
_atom_site_U_iso_or_equiv
_atom_site_adp_type
_atom_site_occupancy
_atom_site_symmetry_multiplicity
_atom_site_calc_flag
_atom_site_refinement_flags
Br1 Br 0.89945(9) 0.7500 1.02599(3) 0.0761(2) Uani 1 2 d S
N1 N -0.6901(7) 0.7500 0.55218(19) 0.0615(9) Uani 1 2 d S
H1A H -0.8194 0.7500 0.5178 0.074 Uiso 1 2 calc SR
C1 C -0.5925(7) 0.6186(4) 0.57816(18) 0.0701(8) Uani 1 1 d .
H1 H -0.6646 0.5269 0.5593 0.084 Uiso 1 1 calc R
C2 C -0.3888(7) 0.6156(4) 0.63192(19) 0.0809(10) Uani 1 1 d .
H2 H -0.3210 0.5218 0.6493 0.097 Uiso 1 1 calc R
C3 C -0.2798(8) 0.7500 0.6615(2) 0.0811(16) Uani 1 2 d S
C4 C -0.0678(12) 0.6903(7) 0.7201(3) 0.0523(13) Uani 0.50 1 d P
C5 C 0.0643(11) 0.7023(6) 0.7594(3) 0.0500(14) Uani 0.50 1 d P
C6 C 0.2719(8) 0.7500 0.8209(2) 0.0722(13) Uani 1 2 d S
C7 C 0.3722(6) 0.6138(4) 0.85096(17) 0.0718(9) Uani 1 1 d .
H7 H 0.3094 0.5213 0.8307 0.086 Uiso 1 1 calc R
C8 C 0.5637(6) 0.6125(4) 0.91048(16) 0.0632(7) Uani 1 1 d .
H8 H 0.6300 0.5202 0.9302 0.076 Uiso 1 1 calc R
C9 C 0.6546(7) 0.7500 0.9400(2) 0.0524(9) Uani 1 2 d S
C1S C 0.2417(14) 0.7500 0.2253(4) 0.1045(18) Uani 1 2 d S
H1S1 H 0.3045 0.8537 0.2190 0.157 Uiso 0.50 1 calc PR
H1S2 H 0.2697 0.6944 0.1782 0.157 Uiso 0.50 1 calc PR
H1S3 H 0.3447 0.7019 0.2662 0.157 Uiso 0.50 1 calc PR
Cl1 Cl 0.8961(2) 0.7500 0.42034(6) 0.0712(3) Uani 1 2 d S
H1E H -0.008(6) 0.596(4) 0.7401(18) 0.071(9) Uiso 1 1 d .
O1S O -0.0276(13) 0.7500 0.2427(3) 0.199(3) Uani 1 2 d S
H1S H -0.0460 0.7405 0.2895 0.299 Uiso 0.50 1 calc PR

loop_
_atom_site_aniso_label
_atom_site_aniso_U_11
_atom_site_aniso_U_22
_atom_site_aniso_U_33
_atom_site_aniso_U_23
_atom_site_aniso_U_13
_atom_site_aniso_U_12
Br1 0.0696(3) 0.0917(4) 0.0669(3) 0.000 -0.0181(2) 0.000
N1 0.0497(18) 0.086(3) 0.0490(18) 0.000 0.0007(14) 0.000
C1 0.076(2) 0.0643(19) 0.0703(19) -0.0132(16) 0.0148(16) -0.0070(16)
C2 0.076(2) 0.095(3) 0.072(2) 0.0228(19) 0.0153(18) 0.030(2)
C3 0.043(2) 0.154(5) 0.047(2) 0.000 0.0063(18) 0.000
C4 0.048(3) 0.053(3) 0.056(3) 0.004(2) 0.001(3) 0.000(2)
C5 0.047(3) 0.046(4) 0.057(3) 0.000(2) 0.004(2) -0.003(2)
C6 0.039(2) 0.129(4) 0.049(2) 0.000 0.0047(17) 0.000
C7 0.0582(17) 0.097(2) 0.0604(17) -0.0187(17) 0.0045(14) -0.0140(17)
C8 0.0630(16) 0.0648(18) 0.0619(17) -0.0013(14) 0.0045(14) 0.0021(14)
C9 0.0437(19) 0.065(2) 0.048(2) 0.000 0.0022(15) 0.000
C1S 0.127(5) 0.090(4) 0.097(4) 0.000 0.021(4) 0.000
Cl1 0.0712(7) 0.0785(7) 0.0637(6) 0.000 -0.0109(5) 0.000
O1S 0.138(4) 0.372(11) 0.088(3) 0.000 -0.004(3) 0.000

loop_
_atom_type_symbol
_atom_type_description
_atom_type_scat_dispersion_real
_atom_type_scat_dispersion_imag
_atom_type_scat_source
C C 0.0033 0.0016 'International Tables Vol C Tables 4.2.6.8 and 6.1.1.4'
H H 0.0000 0.0000 'International Tables Vol C Tables 4.2.6.8 and 6.1.1.4'
N N 0.0061 0.0033 'International Tables Vol C Tables 4.2.6.8 and 6.1.1.4'
Cl Cl 0.1484 0.1585 'International Tables Vol C Tables 4.2.6.8 and 6.1.1.4'
Br Br -0.2901 2.4595 'International Tables Vol C Tables 4.2.6.8 and 6.1.1.4'
O O 0.0106 0.0060 'International Tables Vol C Tables 4.2.6.8 and 6.1.1.4'

loop_
_geom_angle_atom_site_label_1
_geom_angle_atom_site_label_2
_geom_angle_atom_site_label_3
_geom_angle
_geom_angle_site_symmetry_1
_geom_angle_site_symmetry_3
C1 N1 C1 120.9(4) 4_575 .
N1 C1 C2 120.7(3) . .
C1 C2 C3 120.9(3) . .
C2 C3 C2 116.0(4) . 4_575
C2 C3 C4 102.1(3) . .
C2 C3 C4 141.9(3) 4_575 .
C2 C3 C4 141.9(3) . 4_575
C2 C3 C4 102.1(3) 4_575 4_575
C4 C3 C4 39.8(5) . 4_575
C5 C4 C4 83.6(5) . 4_575
C5 C4 C5 38.7(5) . 4_575
C4 C4 C5 44.8(3) 4_575 4_575
C5 C4 C3 153.6(7) . .
C4 C4 C3 70.1(2) 4_575 .
C5 C4 C3 114.9(5) 4_575 .
C5 C5 C4 96.4(5) 4_575 .
C5 C5 C4 44.8(3) 4_575 4_575
C4 C5 C4 51.6(7) . 4_575
C5 C5 C6 74.1(2) 4_575 .
C4 C5 C6 170.5(7) . .
C4 C5 C6 118.9(4) 4_575 .
C7 C6 C7 118.3(4) . 4_575
C7 C6 C5 136.7(3) . 4_575
C7 C6 C5 104.9(3) 4_575 4_575
C7 C6 C5 104.9(3) . .
C7 C6 C5 136.7(3) 4_575 .
C5 C6 C5 31.8(4) 4_575 .
C8 C7 C6 121.3(3) . .
C9 C8 C7 118.8(3) . .
C8 C9 C8 121.5(4) 4_575 .
C8 C9 Br1 119.23(18) 4_575 .
C8 C9 Br1 119.23(18) . .

loop_
_geom_bond_atom_site_label_1
_geom_bond_atom_site_label_2
_geom_bond_distance
_geom_bond_site_symmetry_2
Br1 C9 1.897(4) .
N1 C1 1.317(4) 4_575
N1 C1 1.317(4) .
C1 C2 1.350(5) .
C2 C3 1.382(4) .
C3 C2 1.382(4) 4_575
C3 C4 1.528(7) .
C3 C4 1.528(7) 4_575
C4 C5 0.937(7) .
C4 C4 1.041(12) 4_575
C4 C5 1.320(7) 4_575
C5 C5 0.831(10) 4_575
C5 C4 1.320(6) 4_575
C5 C6 1.516(7) .
C6 C7 1.382(4) .
C6 C7 1.382(4) 4_575
C6 C5 1.516(7) 4_575
C7 C8 1.381(4) .
C8 C9 1.374(3) .
C9 C8 1.374(3) 4_575
C1S O1S 1.334(7) .
